data_4319113
loop_
_publ_author_name
'Anna Kornienko'
'Deborah Freedman'
'Thomas J. Emge'
'John G. Brennan'

_publ_contact_author_address
; 
 Department of Chemistry 
 Rutgers, The State University of New Jersey
 610 Taylor Road
 Piscataway, New Jersey  08854-8087  U.S.A. 
;
_publ_contact_author_email bren@rutchem.rutgers.edu
_publ_contact_author_name 'J. G. Brennan'
_publ_section_title
;
 Heteroleptic Lanthanide Compounds with Chalcogenolate Ligands: Reduction
 of PhNNPh/PhEEPh (E = Se or Te) Mixtures with Ln (Ln = Ho, Er, Tm, Yb).
 Thermolysis Can Give LnN or LnE
;
_journal_name_full 'Inorganic Chemistry'
_journal_page_first 140
_journal_page_last 145
_journal_paper_doi 10.1021/ic000499y
_journal_volume 40
_journal_year 2001
_chemical_formula_sum 'C33 H30 Er N5 Se'
_chemical_formula_weight 742.84
_space_group_IT_number 14
_symmetry_cell_setting monoclinic
_symmetry_space_group_name_Hall '-P 2yn'
_symmetry_space_group_name_H-M 'P 1 21/n 1'
_atom_sites_solution_hydrogens geom
_atom_sites_solution_primary direct
_atom_sites_solution_secondary difmap
_audit_creation_method SHELXL-97
_cell_angle_alpha 90.000(10)
_cell_angle_beta 91.62(2)
_cell_angle_gamma 90.00(2)
_cell_formula_units_Z 4
_cell_length_a 11.864(3)
_cell_length_b 14.188(2)
_cell_length_c 17.624(2)
_cell_measurement_reflns_used 25
_cell_measurement_temperature 153(5)
_cell_measurement_theta_max 15.8
_cell_measurement_theta_min 13.0
_cell_volume 2965.4(9)
_computing_cell_refinement CAD4
_computing_data_collection CAD4
_computing_data_reduction 'local program'
_computing_molecular_graphics 'XPMA/ZORTEP (Zsolnai, 1997)'
_computing_structure_refinement 'SHELXL-97 (Sheldrick, 1997)'
_computing_structure_solution 'SHELXS-97 (Sheldrick, 1990)'
_diffrn_ambient_temperature 153(5)
_diffrn_measured_fraction_theta_full 0.999
_diffrn_measured_fraction_theta_max 0.999
_diffrn_measurement_device_type 'Nonius CAD4 diffractometer'
_diffrn_measurement_method 'omega-theta scans'
_diffrn_radiation_monochromator graphite
_diffrn_radiation_source 'fine-focus sealed tube'
_diffrn_radiation_type MoK\a
_diffrn_radiation_wavelength 0.71073
_diffrn_reflns_av_R_equivalents 0.0602
_diffrn_reflns_av_sigmaI/netI 0.0256
_diffrn_reflns_limit_h_max 13
_diffrn_reflns_limit_h_min 0
_diffrn_reflns_limit_k_max 16
_diffrn_reflns_limit_k_min 0
_diffrn_reflns_limit_l_max 20
_diffrn_reflns_limit_l_min -20
_diffrn_reflns_number 5119
_diffrn_reflns_theta_full 23.97
_diffrn_reflns_theta_max 23.97
_diffrn_reflns_theta_min 2.04
_diffrn_standards_decay_% 2
_diffrn_standards_interval_time 3600
_diffrn_standards_number 3
_exptl_absorpt_coefficient_mu 4.088
_exptl_absorpt_correction_T_max 0.5996
_exptl_absorpt_correction_T_min 0.4478
_exptl_absorpt_correction_type numerical
_exptl_absorpt_process_details SHELX-76
_exptl_crystal_colour yellow-green
_exptl_crystal_density_diffrn 1.664
_exptl_crystal_density_method 'not measured'
_exptl_crystal_description lathe
_exptl_crystal_F_000 1460
_exptl_crystal_size_max 0.24
_exptl_crystal_size_mid 0.20
_exptl_crystal_size_min 0.14
_refine_diff_density_max 2.914
_refine_diff_density_min -1.480
_refine_diff_density_rms 0.144
_refine_ls_extinction_coef 0.00219(17)
_refine_ls_extinction_expression Fc^*^=kFc[1+0.001xFc^2^\l^3^/sin(2\q)]^-1/4^
_refine_ls_extinction_method SHELXL
_refine_ls_goodness_of_fit_ref 0.997
_refine_ls_hydrogen_treatment mixed
_refine_ls_matrix_type full
_refine_ls_number_parameters 362
_refine_ls_number_reflns 4639
_refine_ls_number_restraints 582
_refine_ls_restrained_S_all 0.940
_refine_ls_R_factor_all 0.0396
_refine_ls_R_factor_gt 0.0332
_refine_ls_shift/su_max 0.001
_refine_ls_shift/su_mean 0.000
_refine_ls_structure_factor_coef Fsqd
_refine_ls_weighting_details 'calc w=1/[\s^2^(Fo^2^)+(0.0600P)^2^+6.0000P] where P=(Fo^2^+2Fc^2^)/3'
_refine_ls_weighting_scheme calc
_refine_ls_wR_factor_gt 0.0819
_refine_ls_wR_factor_ref 0.0839
_reflns_number_gt 4151
_reflns_number_total 4639
_reflns_threshold_expression >2sigma(I)
_cod_data_source_file ic000499y_2.cif
_cod_data_source_block erseazo
_cod_database_code 4319113

loop_
_symmetry_equiv_pos_as_xyz
'x, y, z'
'-x+1/2, y+1/2, -z+1/2'
'-x, -y, -z'
'x-1/2, -y-1/2, z-1/2'

loop_
_atom_site_label
_atom_site_type_symbol
_atom_site_fract_x
_atom_site_fract_y
_atom_site_fract_z
_atom_site_U_iso_or_equiv
_atom_site_adp_type
_atom_site_occupancy
_atom_site_symmetry_multiplicity
_atom_site_calc_flag
_atom_site_refinement_flags
_atom_site_disorder_assembly
_atom_site_disorder_group
Er1 Er 0.453964(14) 0.391979(12) 0.019246(10) 0.01286(10) Uani 1 1 d U . .
Se1 Se 0.36079(5) 0.27068(4) -0.09050(3) 0.03143(15) Uani 1 1 d U . .
N1 N 0.4834(3) 0.5415(2) 0.08736(19) 0.0156(7) Uani 1 1 d U . .
N2 N 0.3768(3) 0.5342(2) 0.04350(19) 0.0163(7) Uani 1 1 d U . .
N3 N 0.3109(3) 0.3123(2) 0.09828(19) 0.0177(8) Uani 1 1 d U . .
N4 N 0.5816(3) 0.2996(2) 0.1044(2) 0.0190(8) Uani 1 1 d U . .
C1 C 0.2924(4) 0.1635(3) -0.0436(2) 0.0239(10) Uani 1 1 d U . .
C2 C 0.1782(4) 0.1633(3) -0.0281(2) 0.0237(10) Uani 1 1 d U . .
H2 H 0.1335 0.2170 -0.0404 0.028 Uiso 1 1 calc R . .
C3 C 0.1289(4) 0.0860(4) 0.0051(3) 0.0287(11) Uani 1 1 d U . .
H3 H 0.0514 0.0877 0.0173 0.034 Uiso 1 1 calc R . .
C4 C 0.1919(4) 0.0063(3) 0.0205(3) 0.0305(11) Uani 1 1 d U . .
H4 H 0.1574 -0.0479 0.0415 0.037 Uiso 1 1 calc R . .
C5 C 0.3046(5) 0.0056(4) 0.0053(3) 0.0360(12) Uani 1 1 d U . .
H5 H 0.3486 -0.0488 0.0168 0.043 Uiso 1 1 calc R . .
C6 C 0.3550(4) 0.0839(4) -0.0268(3) 0.0316(11) Uani 1 1 d U . .
H6 H 0.4332 0.0825 -0.0372 0.038 Uiso 1 1 calc R . .
C7 C 0.4827(3) 0.5248(3) 0.1650(2) 0.0148(8) Uani 1 1 d U . .
C8 C 0.3866(4) 0.4997(3) 0.2052(2) 0.0169(9) Uani 1 1 d U . .
H8 H 0.3148 0.4983 0.1799 0.020 Uiso 1 1 calc R . .
C9 C 0.3960(4) 0.4769(3) 0.2819(2) 0.0196(9) Uani 1 1 d U . .
H9 H 0.3305 0.4596 0.3083 0.023 Uiso 1 1 calc R . .
C10 C 0.4993(4) 0.4791(3) 0.3201(2) 0.0233(10) Uani 1 1 d U . .
H10 H 0.5051 0.4620 0.3722 0.028 Uiso 1 1 calc R . .
C11 C 0.5951(4) 0.5067(3) 0.2815(3) 0.0213(9) Uani 1 1 d U . .
H11 H 0.6664 0.5091 0.3074 0.026 Uiso 1 1 calc R . .
C12 C 0.5860(4) 0.5307(3) 0.2056(2) 0.0187(9) Uani 1 1 d U . .
H12 H 0.6511 0.5515 0.1803 0.022 Uiso 1 1 calc R . .
C13 C 0.2950(4) 0.6017(3) 0.0578(2) 0.0154(9) Uani 1 1 d U . .
C14 C 0.3102(4) 0.6776(3) 0.1077(2) 0.0184(9) Uani 1 1 d U . .
H14 H 0.3789 0.6837 0.1362 0.022 Uiso 1 1 calc R . .
C15 C 0.2252(4) 0.7442(3) 0.1158(3) 0.0246(10) Uani 1 1 d U . .
H15 H 0.2364 0.7948 0.1505 0.030 Uiso 1 1 calc R . .
C16 C 0.1252(4) 0.7382(3) 0.0744(3) 0.0292(11) Uani 1 1 d U . .
H16 H 0.0682 0.7845 0.0799 0.035 Uiso 1 1 calc R . .
C17 C 0.1091(4) 0.6636(3) 0.0249(3) 0.0276(11) Uani 1 1 d U . .
H17 H 0.0404 0.6590 -0.0039 0.033 Uiso 1 1 calc R . .
C18 C 0.1918(4) 0.5949(3) 0.0163(3) 0.0235(10) Uani 1 1 d U . .
H18 H 0.1787 0.5435 -0.0175 0.028 Uiso 1 1 calc R . .
C19 C 0.2084(4) 0.3523(3) 0.1030(2) 0.0213(9) Uani 1 1 d U . .
H19 H 0.1957 0.4113 0.0788 0.026 Uiso 1 1 calc R . .
C20 C 0.1211(4) 0.3116(3) 0.1415(3) 0.0274(10) Uani 1 1 d U . .
H20 H 0.0501 0.3424 0.1436 0.033 Uiso 1 1 calc R . .
C21 C 0.1379(4) 0.2261(3) 0.1766(3) 0.0281(11) Uani 1 1 d U . .
H21 H 0.0795 0.1971 0.2040 0.034 Uiso 1 1 calc R . .
C22 C 0.2422(4) 0.1832(3) 0.1711(3) 0.0262(10) Uani 1 1 d U . .
H22 H 0.2565 0.1238 0.1943 0.031 Uiso 1 1 calc R . .
C23 C 0.3247(4) 0.2281(3) 0.1317(2) 0.0194(9) Uani 1 1 d U . .
H23 H 0.3956 0.1977 0.1279 0.023 Uiso 1 1 calc R . .
C24 C 0.6636(4) 0.2451(3) 0.0787(3) 0.0234(10) Uani 1 1 d U . .
H24 H 0.6695 0.2378 0.0254 0.028 Uiso 1 1 calc R . .
C25 C 0.7402(4) 0.1990(4) 0.1253(3) 0.0335(12) Uani 1 1 d U . .
H25 H 0.7970 0.1603 0.1046 0.040 Uiso 1 1 calc R . .
C26 C 0.7331(5) 0.2099(4) 0.2028(3) 0.0359(12) Uani 1 1 d U . .
H26 H 0.7860 0.1799 0.2362 0.043 Uiso 1 1 calc R . .
C27 C 0.6487(4) 0.2646(3) 0.2310(3) 0.0272(10) Uani 1 1 d U . .
H27 H 0.6418 0.2726 0.2842 0.033 Uiso 1 1 calc R . .
C28 C 0.5735(4) 0.3081(3) 0.1804(2) 0.0198(9) Uani 1 1 d U . .
H28 H 0.5143 0.3452 0.1998 0.024 Uiso 1 1 calc R . .
N5 N 0.4125(4) 0.0062(4) 0.2317(3) 0.0446(12) Uani 1 1 d U . .
C29 C 0.4800(5) -0.0613(4) 0.2042(3) 0.0421(13) Uani 1 1 d U . .
H29 H 0.4548 -0.0946 0.1602 0.051 Uiso 1 1 calc R . .
C30 C 0.5825(5) -0.0844(4) 0.2359(3) 0.0379(13) Uani 1 1 d U . .
H30 H 0.6269 -0.1325 0.2141 0.045 Uiso 1 1 calc R . .
C31 C 0.6212(4) -0.0372(4) 0.3001(3) 0.0359(12) Uani 1 1 d U . .
H31 H 0.6920 -0.0524 0.3235 0.043 Uiso 1 1 calc R . .
C32 C 0.5539(5) 0.0326(4) 0.3291(3) 0.0387(13) Uani 1 1 d U . .
H32 H 0.5778 0.0672 0.3728 0.046 Uiso 1 1 calc R . .
C33 C 0.4513(5) 0.0512(4) 0.2936(3) 0.0428(14) Uani 1 1 d U . .
H33 H 0.4055 0.0991 0.3144 0.051 Uiso 1 1 calc R . .

loop_
_atom_site_aniso_label
_atom_site_aniso_U_11
_atom_site_aniso_U_22
_atom_site_aniso_U_33
_atom_site_aniso_U_23
_atom_site_aniso_U_13
_atom_site_aniso_U_12
Er1 0.01655(14) 0.01242(14) 0.00969(14) 0.00076(7) 0.00169(8) -0.00040(7)
Se1 0.0492(3) 0.0309(3) 0.0145(2) -0.00479(19) 0.0068(2) -0.0226(2)
N1 0.0187(18) 0.0149(18) 0.0133(18) -0.0012(14) 0.0045(14) -0.0018(14)
N2 0.0182(18) 0.0171(18) 0.0139(18) -0.0009(14) 0.0039(14) 0.0002(14)
N3 0.0240(19) 0.0185(19) 0.0108(17) -0.0011(14) 0.0024(15) -0.0031(15)
N4 0.0230(19) 0.0170(18) 0.0172(18) 0.0041(15) 0.0016(15) -0.0015(15)
C1 0.032(2) 0.024(2) 0.016(2) -0.0055(19) 0.0032(19) -0.0125(19)
C2 0.027(2) 0.026(2) 0.018(2) 0.0002(19) -0.0027(19) -0.0071(19)
C3 0.028(2) 0.040(3) 0.019(2) -0.003(2) 0.002(2) -0.013(2)
C4 0.047(3) 0.023(3) 0.021(2) -0.001(2) 0.007(2) -0.010(2)
C5 0.046(3) 0.029(3) 0.034(3) -0.001(2) 0.003(2) 0.002(2)
C6 0.030(3) 0.034(3) 0.031(3) -0.003(2) 0.009(2) -0.003(2)
C7 0.022(2) 0.0086(19) 0.013(2) -0.0026(16) -0.0001(17) 0.0000(16)
C8 0.019(2) 0.014(2) 0.018(2) -0.0010(17) 0.0024(17) 0.0004(17)
C9 0.027(2) 0.017(2) 0.015(2) 0.0016(17) 0.0081(18) 0.0027(18)
C10 0.037(3) 0.021(2) 0.011(2) 0.0011(18) -0.0017(19) 0.004(2)
C11 0.025(2) 0.019(2) 0.020(2) -0.0016(18) -0.0055(18) 0.0012(18)
C12 0.025(2) 0.014(2) 0.017(2) -0.0007(17) 0.0036(18) -0.0023(17)
C13 0.019(2) 0.017(2) 0.010(2) 0.0076(16) 0.0034(17) 0.0023(16)
C14 0.023(2) 0.018(2) 0.014(2) 0.0023(17) 0.0025(17) 0.0006(18)
C15 0.033(3) 0.018(2) 0.023(2) 0.0013(18) 0.009(2) 0.0049(19)
C16 0.028(2) 0.025(2) 0.036(3) 0.007(2) 0.009(2) 0.012(2)
C17 0.022(2) 0.033(3) 0.028(3) 0.011(2) 0.0003(19) 0.003(2)
C18 0.025(2) 0.025(2) 0.021(2) 0.0035(19) 0.0028(19) -0.0025(19)
C19 0.025(2) 0.021(2) 0.018(2) -0.0003(18) 0.0028(18) -0.0005(18)
C20 0.027(2) 0.030(3) 0.026(2) -0.004(2) 0.004(2) -0.002(2)
C21 0.032(3) 0.031(3) 0.022(2) 0.003(2) 0.007(2) -0.010(2)
C22 0.033(3) 0.025(2) 0.020(2) 0.0068(19) -0.002(2) -0.007(2)
C23 0.023(2) 0.018(2) 0.017(2) -0.0003(17) 0.0002(18) -0.0012(18)
C24 0.032(2) 0.021(2) 0.018(2) 0.0065(18) 0.0067(19) 0.0030(19)
C25 0.035(3) 0.034(3) 0.031(3) 0.004(2) 0.002(2) 0.016(2)
C26 0.046(3) 0.032(3) 0.029(3) 0.004(2) -0.009(2) 0.015(2)
C27 0.041(3) 0.025(2) 0.016(2) 0.0017(19) -0.003(2) 0.004(2)
C28 0.026(2) 0.015(2) 0.019(2) -0.0031(17) 0.0002(18) -0.0005(18)
N5 0.049(3) 0.052(3) 0.032(2) -0.001(2) -0.002(2) 0.015(2)
C29 0.045(3) 0.055(4) 0.026(3) -0.007(3) 0.002(2) 0.010(3)
C30 0.039(3) 0.045(3) 0.031(3) -0.002(2) 0.014(2) 0.006(2)
C31 0.030(3) 0.041(3) 0.038(3) 0.004(2) 0.006(2) -0.005(2)
C32 0.047(3) 0.035(3) 0.034(3) -0.003(2) -0.002(2) -0.003(2)
C33 0.051(3) 0.039(3) 0.039(3) -0.006(2) 0.006(3) 0.014(3)

loop_
_atom_type_symbol
_atom_type_description
_atom_type_scat_dispersion_real
_atom_type_scat_dispersion_imag
_atom_type_scat_source
C C 0.0033 0.0016 'International Tables Vol C Tables 4.2.6.8 and 6.1.1.4'
H H 0.0000 0.0000 'International Tables Vol C Tables 4.2.6.8 and 6.1.1.4'
N N 0.0061 0.0033 'International Tables Vol C Tables 4.2.6.8 and 6.1.1.4'
Se Se -0.0929 2.2259 'International Tables Vol C Tables 4.2.6.8 and 6.1.1.4'
Er Er -0.2586 4.9576 'International Tables Vol C Tables 4.2.6.8 and 6.1.1.4'

loop_
_geom_angle_atom_site_label_1
_geom_angle_atom_site_label_2
_geom_angle_atom_site_label_3
_geom_angle
_geom_angle_site_symmetry_1
_geom_angle_site_symmetry_3
_geom_angle_publ_flag
N1 Er1 N2 85.89(12) 3_665 . ?
N1 Er1 N1 90.00(12) 3_665 . ?
N2 Er1 N1 35.93(12) . . ?
N1 Er1 N4 121.18(12) 3_665 . ?
N2 Er1 N4 126.99(12) . . ?
N1 Er1 N4 94.87(12) . . ?
N1 Er1 N3 154.50(12) 3_665 . ?
N2 Er1 N3 90.76(12) . . ?
N1 Er1 N3 101.99(11) . . ?
N4 Er1 N3 80.57(12) . . ?
N1 Er1 N2 34.95(11) 3_665 3_665 ?
N2 Er1 N2 92.51(11) . 3_665 ?
N1 Er1 N2 75.77(11) . 3_665 ?
N4 Er1 N2 90.26(11) . 3_665 ?
N3 Er1 N2 170.39(11) . 3_665 ?
N1 Er1 Se1 79.27(9) 3_665 . ?
N2 Er1 Se1 121.74(9) . . ?
N1 Er1 Se1 156.64(8) . . ?
N4 Er1 Se1 108.45(9) . . ?
N3 Er1 Se1 81.10(8) . . ?
N2 Er1 Se1 104.73(8) 3_665 . ?
C1 Se1 Er1 110.69(13) . . ?
C7 N1 N2 118.6(3) . . ?
C7 N1 Er1 155.0(3) . 3_665 ?
N2 N1 Er1 83.7(2) . 3_665 ?
C7 N1 Er1 109.3(2) . . ?
N2 N1 Er1 64.76(18) . . ?
Er1 N1 Er1 90.00(12) 3_665 . ?
C13 N2 N1 116.9(3) . . ?
C13 N2 Er1 159.5(3) . . ?
N1 N2 Er1 79.30(19) . . ?
C13 N2 Er1 111.0(2) . 3_665 ?
N1 N2 Er1 61.37(17) . 3_665 ?
Er1 N2 Er1 87.49(11) . 3_665 ?
C23 N3 C19 116.6(4) . . ?
C23 N3 Er1 124.9(3) . . ?
C19 N3 Er1 118.2(3) . . ?
C24 N4 C28 117.5(4) . . ?
C24 N4 Er1 122.8(3) . . ?
C28 N4 Er1 119.6(3) . . ?
C6 C1 C2 118.5(4) . . ?
C6 C1 Se1 120.6(4) . . ?
C2 C1 Se1 120.8(4) . . ?
C3 C2 C1 120.8(5) . . ?
C4 C3 C2 120.1(5) . . ?
C5 C4 C3 119.6(5) . . ?
C4 C5 C6 120.5(5) . . ?
C1 C6 C5 120.5(5) . . ?
N1 C7 C12 117.6(4) . . ?
N1 C7 C8 124.6(4) . . ?
C12 C7 C8 117.8(4) . . ?
C9 C8 C7 120.4(4) . . ?
C10 C9 C8 120.9(4) . . ?
C9 C10 C11 119.4(4) . . ?
C12 C11 C10 119.9(4) . . ?
C11 C12 C7 121.5(4) . . ?
N2 C13 C14 124.5(4) . . ?
N2 C13 C18 117.3(4) . . ?
C14 C13 C18 118.2(4) . . ?
C15 C14 C13 120.4(4) . . ?
C16 C15 C14 121.3(4) . . ?
C15 C16 C17 118.9(4) . . ?
C16 C17 C18 121.3(4) . . ?
C17 C18 C13 119.9(4) . . ?
N3 C19 C20 123.1(4) . . ?
C21 C20 C19 119.2(5) . . ?
C20 C21 C22 118.4(4) . . ?
C23 C22 C21 118.8(4) . . ?
N3 C23 C22 123.8(4) . . ?
N4 C24 C25 123.4(4) . . ?
C24 C25 C26 118.7(5) . . ?
C27 C26 C25 119.3(5) . . ?
C26 C27 C28 118.7(4) . . ?
N4 C28 C27 122.4(4) . . ?
C33 N5 C29 116.0(5) . . ?
N5 C29 C30 123.8(5) . . ?
C29 C30 C31 119.3(5) . . ?
C32 C31 C30 118.0(5) . . ?
C33 C32 C31 118.8(5) . . ?
N5 C33 C32 124.0(5) . . ?

loop_
_geom_bond_atom_site_label_1
_geom_bond_atom_site_label_2
_geom_bond_distance
_geom_bond_site_symmetry_2
_geom_bond_publ_flag
Er1 N1 2.248(3) 3_665 ?
Er1 N2 2.262(3) . ?
Er1 N1 2.457(3) . ?
Er1 N4 2.477(4) . ?
Er1 N3 2.497(3) . ?
Er1 N2 2.545(3) 3_665 ?
Er1 Se1 2.7935(7) . ?
Se1 C1 1.921(4) . ?
N1 C7 1.388(5) . ?
N1 N2 1.467(5) . ?
N1 Er1 2.248(3) 3_665 ?
N2 C13 1.391(5) . ?
N2 Er1 2.545(3) 3_665 ?
N3 C23 1.340(6) . ?
N3 C19 1.346(6) . ?
N4 C24 1.332(6) . ?
N4 C28 1.351(6) . ?
C1 C6 1.381(7) . ?
C1 C2 1.390(6) . ?
C2 C3 1.381(7) . ?
C3 C4 1.378(7) . ?
C4 C5 1.372(7) . ?
C5 C6 1.389(7) . ?
C7 C12 1.404(6) . ?
C7 C8 1.406(6) . ?
C8 C9 1.391(6) . ?
C9 C10 1.383(6) . ?
C10 C11 1.397(6) . ?
C11 C12 1.382(6) . ?
C13 C14 1.399(6) . ?
C13 C18 1.412(7) . ?
C14 C15 1.392(6) . ?
C15 C16 1.377(7) . ?
C16 C17 1.382(7) . ?
C17 C18 1.394(7) . ?
C19 C20 1.380(7) . ?
C20 C21 1.375(7) . ?
C21 C22 1.384(7) . ?
C22 C23 1.372(6) . ?
C24 C25 1.374(7) . ?
C25 C26 1.379(7) . ?
C26 C27 1.371(7) . ?
C27 C28 1.389(6) . ?
N5 C33 1.335(7) . ?
N5 C29 1.347(7) . ?
C29 C30 1.364(8) . ?
C30 C31 1.381(8) . ?
C31 C32 1.380(8) . ?
C32 C33 1.378(8) . ?

loop_
_geom_torsion_atom_site_label_1
_geom_torsion_atom_site_label_2
_geom_torsion_atom_site_label_3
_geom_torsion_atom_site_label_4
_geom_torsion
_geom_torsion_site_symmetry_1
_geom_torsion_site_symmetry_2
_geom_torsion_site_symmetry_3
_geom_torsion_site_symmetry_4
_geom_torsion_publ_flag
N1 Er1 Se1 C1 172.58(18) 3_665 . . . ?
N2 Er1 Se1 C1 -109.12(19) . . . . ?
N1 Er1 Se1 C1 -123.4(2) . . . . ?
N4 Er1 Se1 C1 53.09(18) . . . . ?
N3 Er1 Se1 C1 -23.78(18) . . . . ?
N2 Er1 Se1 C1 148.41(18) 3_665 . . . ?
N1 Er1 N1 C7 -163.7(3) 3_665 . . . ?
N2 Er1 N1 C7 113.3(3) . . . . ?
N4 Er1 N1 C7 -42.4(3) . . . . ?
N3 Er1 N1 C7 39.0(3) . . . . ?
N2 Er1 N1 C7 -131.4(3) 3_665 . . . ?
Se1 Er1 N1 C7 134.3(2) . . . . ?
N1 Er1 N1 N2 83.00(19) 3_665 . . . ?
N4 Er1 N1 N2 -155.70(19) . . . . ?
N3 Er1 N1 N2 -74.3(2) . . . . ?
N2 Er1 N1 N2 115.27(17) 3_665 . . . ?
Se1 Er1 N1 N2 21.0(3) . . . . ?
N1 Er1 N1 Er1 0.0 3_665 . . 3_665 ?
N2 Er1 N1 Er1 -83.00(19) . . . 3_665 ?
N4 Er1 N1 Er1 121.30(12) . . . 3_665 ?
N3 Er1 N1 Er1 -157.33(11) . . . 3_665 ?
N2 Er1 N1 Er1 32.27(11) 3_665 . . 3_665 ?
Se1 Er1 N1 Er1 -62.0(2) . . . 3_665 ?
C7 N1 N2 C13 67.5(5) . . . . ?
Er1 N1 N2 C13 -100.4(3) 3_665 . . . ?
Er1 N1 N2 C13 166.6(3) . . . . ?
C7 N1 N2 Er1 -99.1(3) . . . . ?
Er1 N1 N2 Er1 93.00(10) 3_665 . . . ?
C7 N1 N2 Er1 167.9(4) . . . 3_665 ?
Er1 N1 N2 Er1 -93.00(10) . . . 3_665 ?
N1 Er1 N2 C13 120.5(8) 3_665 . . . ?
N1 Er1 N2 C13 -143.8(9) . . . . ?
N4 Er1 N2 C13 -112.9(8) . . . . ?
N3 Er1 N2 C13 -34.2(8) . . . . ?
N2 Er1 N2 C13 154.8(9) 3_665 . . . ?
Se1 Er1 N2 C13 45.8(8) . . . . ?
N1 Er1 N2 N1 -95.68(19) 3_665 . . . ?
N4 Er1 N2 N1 30.9(2) . . . . ?
N3 Er1 N2 N1 109.63(19) . . . . ?
N2 Er1 N2 N1 -61.33(17) 3_665 . . . ?
Se1 Er1 N2 N1 -170.38(14) . . . . ?
N1 Er1 N2 Er1 -34.35(11) 3_665 . . 3_665 ?
N1 Er1 N2 Er1 61.33(17) . . . 3_665 ?
N4 Er1 N2 Er1 92.22(14) . . . 3_665 ?
N3 Er1 N2 Er1 170.96(11) . . . 3_665 ?
N2 Er1 N2 Er1 0.0 3_665 . . 3_665 ?
Se1 Er1 N2 Er1 -109.05(8) . . . 3_665 ?
N1 Er1 N3 C23 121.8(4) 3_665 . . . ?
N2 Er1 N3 C23 -156.1(3) . . . . ?
N1 Er1 N3 C23 -121.7(3) . . . . ?
N4 Er1 N3 C23 -28.7(3) . . . . ?
N2 Er1 N3 C23 -46.3(8) 3_665 . . . ?
Se1 Er1 N3 C23 81.8(3) . . . . ?
N1 Er1 N3 C19 -52.4(4) 3_665 . . . ?
N2 Er1 N3 C19 29.7(3) . . . . ?
N1 Er1 N3 C19 64.1(3) . . . . ?
N4 Er1 N3 C19 157.1(3) . . . . ?
N2 Er1 N3 C19 139.6(6) 3_665 . . . ?
Se1 Er1 N3 C19 -92.4(3) . . . . ?
N1 Er1 N4 C24 -35.9(4) 3_665 . . . ?
N2 Er1 N4 C24 -146.5(3) . . . . ?
N1 Er1 N4 C24 -128.9(3) . . . . ?
N3 Er1 N4 C24 129.8(3) . . . . ?
N2 Er1 N4 C24 -53.1(3) 3_665 . . . ?
Se1 Er1 N4 C24 52.5(3) . . . . ?
N1 Er1 N4 C28 140.0(3) 3_665 . . . ?
N2 Er1 N4 C28 29.4(4) . . . . ?
N1 Er1 N4 C28 47.0(3) . . . . ?
N3 Er1 N4 C28 -54.3(3) . . . . ?
N2 Er1 N4 C28 122.8(3) 3_665 . . . ?
Se1 Er1 N4 C28 -131.6(3) . . . . ?
Er1 Se1 C1 C6 -88.3(4) . . . . ?
Er1 Se1 C1 C2 93.8(4) . . . . ?
C6 C1 C2 C3 1.5(7) . . . . ?
Se1 C1 C2 C3 179.5(3) . . . . ?
C1 C2 C3 C4 -2.6(7) . . . . ?
C2 C3 C4 C5 2.4(7) . . . . ?
C3 C4 C5 C6 -1.3(8) . . . . ?
C2 C1 C6 C5 -0.3(7) . . . . ?
Se1 C1 C6 C5 -178.3(4) . . . . ?
C4 C5 C6 C1 0.2(8) . . . . ?
N2 N1 C7 C12 179.0(3) . . . . ?
Er1 N1 C7 C12 -30.6(8) 3_665 . . . ?
Er1 N1 C7 C12 107.9(3) . . . . ?
N2 N1 C7 C8 1.1(6) . . . . ?
Er1 N1 C7 C8 151.5(5) 3_665 . . . ?
Er1 N1 C7 C8 -70.0(4) . . . . ?
N1 C7 C8 C9 174.7(4) . . . . ?
C12 C7 C8 C9 -3.2(6) . . . . ?
C7 C8 C9 C10 0.5(6) . . . . ?
C8 C9 C10 C11 1.5(7) . . . . ?
C9 C10 C11 C12 -0.6(7) . . . . ?
C10 C11 C12 C7 -2.2(7) . . . . ?
N1 C7 C12 C11 -173.9(4) . . . . ?
C8 C7 C12 C11 4.1(6) . . . . ?
N1 N2 C13 C14 3.4(6) . . . . ?
Er1 N2 C13 C14 142.8(7) . . . . ?
Er1 N2 C13 C14 -64.2(5) 3_665 . . . ?
N1 N2 C13 C18 -179.5(3) . . . . ?
Er1 N2 C13 C18 -40.0(10) . . . . ?
Er1 N2 C13 C18 112.9(3) 3_665 . . . ?
N2 C13 C14 C15 177.1(4) . . . . ?
C18 C13 C14 C15 0.0(6) . . . . ?
C13 C14 C15 C16 -0.9(7) . . . . ?
C14 C15 C16 C17 0.9(7) . . . . ?
C15 C16 C17 C18 0.1(7) . . . . ?
C16 C17 C18 C13 -1.1(7) . . . . ?
N2 C13 C18 C17 -176.3(4) . . . . ?
C14 C13 C18 C17 1.0(6) . . . . ?
C23 N3 C19 C20 1.5(6) . . . . ?
Er1 N3 C19 C20 176.2(3) . . . . ?
N3 C19 C20 C21 -0.3(7) . . . . ?
C19 C20 C21 C22 -0.8(7) . . . . ?
C20 C21 C22 C23 0.7(7) . . . . ?
C19 N3 C23 C22 -1.7(6) . . . . ?
Er1 N3 C23 C22 -176.0(3) . . . . ?
C21 C22 C23 N3 0.7(7) . . . . ?
C28 N4 C24 C25 -0.9(7) . . . . ?
Er1 N4 C24 C25 175.0(4) . . . . ?
N4 C24 C25 C26 -0.6(8) . . . . ?
C24 C25 C26 C27 1.4(8) . . . . ?
C25 C26 C27 C28 -0.6(8) . . . . ?
C24 N4 C28 C27 1.8(6) . . . . ?
Er1 N4 C28 C27 -174.4(3) . . . . ?
C26 C27 C28 N4 -1.0(7) . . . . ?
C33 N5 C29 C30 0.0(9) . . . . ?
N5 C29 C30 C31 0.2(9) . . . . ?
C29 C30 C31 C32 -0.5(8) . . . . ?
C30 C31 C32 C33 0.7(8) . . . . ?
C29 N5 C33 C32 0.2(9) . . . . ?
C31 C32 C33 N5 -0.6(9) . . . . ?
